data_1504759
loop_
_publ_author_name
'Cullen, Steven C.'
'Rovis, Tomislav'

_publ_section_title
;
 Catalytic asymmetric stetter reaction onto vinylphosphine oxides and
 vinylphosphonates.
;
_journal_issue 14
_journal_name_full 'Organic letters'
_journal_page_first 3141
_journal_page_last 3144
_journal_paper_doi 10.1021/ol801047k
_journal_volume 10
_journal_year 2008
_chemical_absolute_configuration ad
_chemical_formula_moiety 'C22 H19 O2 P'
_chemical_formula_sum 'C22 H19 O2 P'
_chemical_formula_weight 346.34
_chemical_name_systematic
;

 ?

;
_space_group_IT_number 1
_symmetry_cell_setting triclinic
_symmetry_space_group_name_Hall 'P 1'
_symmetry_space_group_name_H-M 'P 1'
_atom_sites_solution_hydrogens geom
_atom_sites_solution_primary direct
_atom_sites_solution_secondary difmap
_audit_creation_method SHELXL-97
_cell_angle_alpha 65.820(2)
_cell_angle_beta 74.446(2)
_cell_angle_gamma 71.540(2)
_cell_formula_units_Z 2
_cell_length_a 9.3998(13)
_cell_length_b 9.9414(13)
_cell_length_c 11.4269(15)
_cell_measurement_reflns_used 1853
_cell_measurement_temperature 273(2)
_cell_measurement_theta_max 20.13
_cell_measurement_theta_min 2.31
_cell_volume 912.1(2)
_computing_cell_refinement 'Bruker SMART'
_computing_data_collection 'Bruker SMART'
_computing_data_reduction 'Bruker SAINT'
_computing_molecular_graphics 'Bruker SHELXTL'
_computing_publication_material 'Bruker SHELXTL'
_computing_structure_refinement 'Bruker SHELXTL'
_computing_structure_solution 'Bruker SHELXTL'
_diffrn_ambient_temperature 273(2)
_diffrn_measured_fraction_theta_full 1.000
_diffrn_measured_fraction_theta_max 1.000
_diffrn_measurement_device_type 'CCD area detector'
_diffrn_measurement_method 'phi and omega scans'
_diffrn_radiation_monochromator graphite
_diffrn_radiation_source 'fine-focus sealed tube'
_diffrn_radiation_type MoK\a
_diffrn_radiation_wavelength 0.71073
_diffrn_reflns_av_R_equivalents 0.0314
_diffrn_reflns_av_sigmaI/netI 0.0963
_diffrn_reflns_limit_h_max 9
_diffrn_reflns_limit_h_min -9
_diffrn_reflns_limit_k_max 9
_diffrn_reflns_limit_k_min -9
_diffrn_reflns_limit_l_max 11
_diffrn_reflns_limit_l_min -11
_diffrn_reflns_number 4768
_diffrn_reflns_theta_full 20.81
_diffrn_reflns_theta_max 20.81
_diffrn_reflns_theta_min 1.98
_exptl_absorpt_coefficient_mu 0.162
_exptl_absorpt_correction_T_max 0.9851
_exptl_absorpt_correction_T_min 0.9138
_exptl_absorpt_correction_type multi-scan
_exptl_crystal_colour colorless
_exptl_crystal_density_diffrn 1.261
_exptl_crystal_density_meas ?
_exptl_crystal_density_method 'not measured'
_exptl_crystal_description block
_exptl_crystal_F_000 364
_exptl_crystal_size_max 0.57
_exptl_crystal_size_mid 0.14
_exptl_crystal_size_min 0.09
_refine_diff_density_max 0.323
_refine_diff_density_min -0.250
_refine_diff_density_rms 0.042
_refine_ls_abs_structure_details 'Flack H D (1983), Acta Cryst. A39, 876-881'
_refine_ls_abs_structure_Flack 0.12(13)
_refine_ls_extinction_method none
_refine_ls_goodness_of_fit_ref 1.031
_refine_ls_hydrogen_treatment constr
_refine_ls_matrix_type full
_refine_ls_number_parameters 451
_refine_ls_number_reflns 3741
_refine_ls_number_restraints 3
_refine_ls_restrained_S_all 1.030
_refine_ls_R_factor_all 0.0601
_refine_ls_R_factor_gt 0.0533
_refine_ls_shift/su_max 0.000
_refine_ls_shift/su_mean 0.000
_refine_ls_structure_factor_coef Fsqd
_refine_ls_weighting_details 'calc w=1/[\s^2^(Fo^2^)+(0.0692P)^2^+0.3092P] where P=(Fo^2^+2Fc^2^)/3'
_refine_ls_weighting_scheme calc
_refine_ls_wR_factor_gt 0.1434
_refine_ls_wR_factor_ref 0.1537
_reflns_number_gt 3350
_reflns_number_total 3741
_reflns_threshold_expression >2sigma(I)
_cod_data_source_file ol801047k-file005.cif
_cod_data_source_block r1
_cod_depositor_comments
;
The following automatic conversions were performed:

'_symmetry_cell_setting' value 'Triclinic' changed to 'triclinic'
according to /home/saulius/struct/CIF-dictionaries/cif_core.dic
dictionary named 'cif_core.dic' version 2.4.1 from 2010-06-29.

Automatic conversion script
Id: cif_fix_values 1715 2011-07-08 13:25:40Z adriana 

The following automatic conversions were performed:

'_exptl_crystal_density_meas' value 'Not_measured' was changed to '?'
- the value is perceived as not measured.

Automatic conversion script
Id: cif_fix_values 3008 2015-01-20 13:52:24Z robertas 
;
_cod_original_sg_symbol_H-M P1
_cod_database_code 1504759

loop_
_symmetry_equiv_pos_as_xyz
'x, y, z'

loop_
_atom_site_label
_atom_site_type_symbol
_atom_site_fract_x
_atom_site_fract_y
_atom_site_fract_z
_atom_site_U_iso_or_equiv
_atom_site_adp_type
_atom_site_occupancy
_atom_site_symmetry_multiplicity
_atom_site_calc_flag
_atom_site_refinement_flags
C1 C 0.5932(7) -0.0242(7) 0.8175(5) 0.0667(15) Uani 1 1 d .
H1A H 0.5845 -0.1179 0.8135 0.080 Uiso 1 1 calc R
C2 C 0.5863(8) -0.0515(7) 0.9598(6) 0.0718(17) Uani 1 1 d .
C3 C 0.7562(7) -0.0059(7) 0.7536(6) 0.0692(16) Uani 1 1 d .
H3A H 0.7973 -0.0552 0.6899 0.083 Uiso 1 1 calc R
H3B H 0.7585 0.1004 0.7116 0.083 Uiso 1 1 calc R
C4 C 0.7468(7) -0.1039(7) 0.9821(6) 0.0706(16) Uani 1 1 d .
C5 C 0.8429(7) -0.0814(6) 0.8645(6) 0.0705(17) Uani 1 1 d .
C6 C 0.9984(8) -0.1205(8) 0.8618(7) 0.0841(19) Uani 1 1 d .
H6A H 1.0646 -0.1040 0.7832 0.101 Uiso 1 1 calc R
C7 C 1.0535(10) -0.1848(9) 0.9787(10) 0.105(3) Uani 1 1 d .
H7A H 1.1580 -0.2137 0.9778 0.126 Uiso 1 1 calc R
C8 C 0.8014(10) -0.1671(8) 1.1002(7) 0.089(2) Uani 1 1 d .
H8A H 0.7356 -0.1820 1.1790 0.107 Uiso 1 1 calc R
C9 C 0.5179(6) 0.4375(7) 1.0003(5) 0.0606(14) Uani 1 1 d .
C10 C 0.4479(7) 0.3213(9) 1.0877(6) 0.085(2) Uani 1 1 d .
H10A H 0.4681 0.2303 1.0744 0.102 Uiso 1 1 calc R
C11 C 0.3466(9) 0.3455(14) 1.1953(8) 0.109(3) Uani 1 1 d .
H11A H 0.2978 0.2697 1.2533 0.131 Uiso 1 1 calc R
C12 C 0.3165(9) 0.4786(14) 1.2185(8) 0.107(3) Uani 1 1 d .
H12A H 0.2494 0.4918 1.2914 0.128 Uiso 1 1 calc R
C13 C 0.3864(9) 0.5892(11) 1.1332(8) 0.105(3) Uani 1 1 d .
H13A H 0.3681 0.6787 1.1483 0.126 Uiso 1 1 calc R
C14 C 0.4847(8) 0.5709(8) 1.0239(6) 0.085(2) Uani 1 1 d .
H14A H 0.5293 0.6496 0.9652 0.102 Uiso 1 1 calc R
C15 C 0.6341(6) 0.5704(6) 0.7229(5) 0.0584(14) Uani 1 1 d .
H15A H 0.5978 0.6587 0.7486 0.070 Uiso 1 1 calc R
H15B H 0.7323 0.5757 0.6680 0.070 Uiso 1 1 calc R
C16 C 0.5225(7) 0.5711(7) 0.6470(5) 0.0638(15) Uani 1 1 d .
H16A H 0.5471 0.4694 0.6432 0.077 Uiso 1 1 calc R
C17 C 0.3511(7) 0.6081(7) 0.7047(6) 0.0674(15) Uani 1 1 d .
H17A H 0.3152 0.5160 0.7544 0.081 Uiso 1 1 calc R
H17B H 0.3326 0.6660 0.7602 0.081 Uiso 1 1 calc R
C18 C 0.5332(7) 0.6821(7) 0.5081(6) 0.0673(16) Uani 1 1 d .
C19 C 0.3797(7) 0.7449(6) 0.4748(5) 0.0647(16) Uani 1 1 d .
C20 C 0.2742(7) 0.7013(7) 0.5854(6) 0.0663(16) Uani 1 1 d .
C21 C 0.1209(8) 0.7459(7) 0.5766(7) 0.0801(18) Uani 1 1 d .
H21A H 0.0491 0.7147 0.6494 0.096 Uiso 1 1 calc R
C22 C 0.0778(9) 0.8368(9) 0.4581(9) 0.093(2) Uani 1 1 d .
H22A H -0.0253 0.8694 0.4524 0.112 Uiso 1 1 calc R
C23 C 0.1791(10) 0.8815(9) 0.3486(8) 0.098(2) Uani 1 1 d .
H23A H 0.1452 0.9413 0.2695 0.117 Uiso 1 1 calc R
C24 C 0.3336(9) 0.8375(8) 0.3549(6) 0.088(2) Uani 1 1 d .
H24A H 0.4043 0.8689 0.2811 0.105 Uiso 1 1 calc R
C25 C 0.8376(6) 0.3683(7) 0.9069(5) 0.0607(15) Uani 1 1 d .
C26 C 0.9286(7) 0.2226(7) 0.9383(6) 0.0683(16) Uani 1 1 d .
H26A H 0.8948 0.1453 0.9362 0.082 Uiso 1 1 calc R
C27 C 1.0716(7) 0.1899(10) 0.9733(7) 0.084(2) Uani 1 1 d .
H27A H 1.1330 0.0920 0.9932 0.101 Uiso 1 1 calc R
C28 C 1.1183(8) 0.3033(10) 0.9774(6) 0.086(2) Uani 1 1 d .
H28A H 1.2116 0.2815 1.0028 0.103 Uiso 1 1 calc R
C29 C 1.0317(8) 0.4493(10) 0.9452(7) 0.091(2) Uani 1 1 d .
H29A H 1.0676 0.5259 0.9461 0.109 Uiso 1 1 calc R
C30 C 0.8889(8) 0.4826(7) 0.9108(6) 0.0784(18) Uani 1 1 d .
H30A H 0.8286 0.5809 0.8907 0.094 Uiso 1 1 calc R
C31 C 0.2445(6) 0.1920(7) 0.5820(5) 0.0593(15) Uani 1 1 d .
C32 C 0.1844(7) 0.3322(7) 0.5963(6) 0.0703(16) Uani 1 1 d .
H32A H 0.2373 0.3685 0.6305 0.084 Uiso 1 1 calc R
C33 C 0.0434(7) 0.4185(8) 0.5586(7) 0.0809(18) Uani 1 1 d .
H33A H 0.0030 0.5124 0.5682 0.097 Uiso 1 1 calc R
C34 C -0.0349(8) 0.3672(9) 0.5083(7) 0.0847(19) Uani 1 1 d .
H34A H -0.1280 0.4258 0.4828 0.102 Uiso 1 1 calc R
C35 C 0.0245(7) 0.2277(9) 0.4952(7) 0.0824(19) Uani 1 1 d .
H35A H -0.0297 0.1915 0.4620 0.099 Uiso 1 1 calc R
C36 C 0.1644(7) 0.1405(7) 0.5310(6) 0.0698(16) Uani 1 1 d .
H36A H 0.2041 0.0471 0.5205 0.084 Uiso 1 1 calc R
C37 C 0.4616(6) 0.1036(7) 0.7563(6) 0.0651(15) Uani 1 1 d .
H37A H 0.4861 0.2011 0.7279 0.078 Uiso 1 1 calc R
H37B H 0.3699 0.1031 0.8204 0.078 Uiso 1 1 calc R
C38 C 0.5640(6) 0.1553(7) 0.4802(6) 0.0631(15) Uani 1 1 d .
C39 C 0.5770(7) 0.3025(8) 0.4447(6) 0.0746(17) Uani 1 1 d .
H39A H 0.5171 0.3604 0.4945 0.090 Uiso 1 1 calc R
C40 C 0.6777(9) 0.3657(10) 0.3360(7) 0.091(2) Uani 1 1 d .
H40A H 0.6866 0.4643 0.3131 0.109 Uiso 1 1 calc R
C41 C 0.7653(9) 0.2756(12) 0.2626(7) 0.101(3) Uani 1 1 d .
H41A H 0.8327 0.3155 0.1891 0.121 Uiso 1 1 calc R
C42 C 0.7536(9) 0.1310(12) 0.2966(7) 0.098(2) Uani 1 1 d .
H42A H 0.8131 0.0724 0.2473 0.117 Uiso 1 1 calc R
C43 C 0.6526(7) 0.0719(8) 0.4052(6) 0.0792(19) Uani 1 1 d .
H43A H 0.6446 -0.0269 0.4279 0.095 Uiso 1 1 calc R
C44 C 0.9582(11) -0.2069(9) 1.0952(9) 0.108(3) Uani 1 1 d .
H44A H 0.9985 -0.2489 1.1719 0.130 Uiso 1 1 calc R
O1 O 0.4731(6) -0.0391(6) 1.0377(5) 0.0994(15) Uani 1 1 d .
O2 O 0.6537(6) 0.7046(5) 0.4360(4) 0.0923(14) Uani 1 1 d .
O3 O 0.6398(4) 0.2658(4) 0.8468(4) 0.0716(11) Uani 1 1 d .
O4 O 0.4436(5) -0.0859(4) 0.6424(4) 0.0733(11) Uani 1 1 d .
P1 P 0.43010(15) 0.07590(15) 0.61849(12) 0.0608(4) Uani 1 1 d .
P2 P 0.65452(15) 0.39908(15) 0.86661(13) 0.0599(4) Uani 1 1 d .

loop_
_atom_site_aniso_label
_atom_site_aniso_U_11
_atom_site_aniso_U_22
_atom_site_aniso_U_33
_atom_site_aniso_U_23
_atom_site_aniso_U_13
_atom_site_aniso_U_12
C1 0.081(4) 0.073(4) 0.048(3) -0.012(3) -0.022(3) -0.024(3)
C2 0.091(5) 0.074(4) 0.047(4) -0.010(3) -0.012(4) -0.030(3)
C3 0.067(4) 0.077(4) 0.061(4) -0.028(3) -0.016(3) -0.004(3)
C4 0.080(4) 0.076(4) 0.057(4) -0.018(3) -0.028(4) -0.013(3)
C5 0.078(4) 0.062(4) 0.069(4) -0.024(3) -0.030(4) 0.004(3)
C6 0.084(5) 0.090(5) 0.076(5) -0.036(4) -0.029(4) 0.005(4)
C7 0.087(5) 0.110(6) 0.123(7) -0.056(5) -0.045(6) 0.015(5)
C8 0.113(6) 0.079(4) 0.067(4) -0.014(3) -0.029(4) -0.014(4)
C9 0.050(3) 0.073(4) 0.048(3) -0.010(3) -0.018(3) -0.007(3)
C10 0.065(4) 0.111(5) 0.062(4) -0.006(4) -0.009(4) -0.029(4)
C11 0.069(5) 0.179(10) 0.058(5) -0.009(5) -0.002(4) -0.052(6)
C12 0.070(5) 0.172(9) 0.054(5) -0.033(6) -0.009(4) -0.007(6)
C13 0.093(5) 0.133(7) 0.068(5) -0.046(5) -0.012(5) 0.013(5)
C14 0.081(5) 0.083(5) 0.069(4) -0.024(4) 0.005(4) -0.007(4)
C15 0.057(3) 0.055(3) 0.054(3) -0.013(3) -0.010(3) -0.009(2)
C16 0.069(4) 0.063(4) 0.054(3) -0.017(3) -0.015(3) -0.009(3)
C17 0.074(4) 0.064(4) 0.053(3) -0.010(3) -0.011(3) -0.017(3)
C18 0.071(4) 0.068(4) 0.058(4) -0.027(3) -0.008(4) -0.006(3)
C19 0.074(4) 0.064(4) 0.047(4) -0.018(3) -0.018(3) 0.000(3)
C20 0.081(4) 0.066(4) 0.057(4) -0.023(3) -0.018(3) -0.018(3)
C21 0.073(4) 0.086(4) 0.079(5) -0.020(4) -0.030(4) -0.013(3)
C22 0.086(5) 0.101(5) 0.101(6) -0.039(5) -0.045(5) -0.003(4)
C23 0.113(7) 0.106(6) 0.076(5) -0.031(4) -0.045(5) -0.003(5)
C24 0.123(6) 0.091(5) 0.051(4) -0.027(4) -0.022(4) -0.018(4)
C25 0.056(3) 0.068(4) 0.052(3) -0.016(3) 0.000(3) -0.021(3)
C26 0.069(4) 0.064(4) 0.065(4) -0.021(3) -0.011(3) -0.009(3)
C27 0.053(4) 0.116(6) 0.072(4) -0.025(4) -0.015(3) -0.013(4)
C28 0.059(4) 0.127(7) 0.070(4) -0.027(4) -0.011(3) -0.030(5)
C29 0.077(5) 0.115(6) 0.099(5) -0.044(5) -0.012(4) -0.042(5)
C30 0.081(5) 0.071(4) 0.079(4) -0.018(3) -0.009(4) -0.027(3)
C31 0.045(3) 0.078(4) 0.055(3) -0.022(3) -0.005(3) -0.020(3)
C32 0.068(4) 0.075(4) 0.077(4) -0.038(3) -0.012(3) -0.013(3)
C33 0.064(4) 0.080(4) 0.100(5) -0.049(4) -0.006(4) -0.002(3)
C34 0.061(4) 0.093(5) 0.090(5) -0.032(4) -0.016(4) -0.003(4)
C35 0.064(4) 0.103(5) 0.087(5) -0.039(4) -0.018(4) -0.017(4)
C36 0.062(4) 0.072(4) 0.074(4) -0.025(3) -0.004(3) -0.020(3)
C37 0.054(3) 0.081(4) 0.063(4) -0.031(3) -0.006(3) -0.014(3)
C38 0.059(3) 0.071(4) 0.063(4) -0.019(3) -0.024(3) -0.015(3)
C39 0.075(4) 0.093(5) 0.058(4) -0.021(3) -0.016(3) -0.026(4)
C40 0.086(5) 0.112(6) 0.076(5) -0.011(5) -0.022(4) -0.048(4)
C41 0.096(6) 0.128(7) 0.056(4) 0.007(5) -0.020(4) -0.042(5)
C42 0.082(5) 0.128(7) 0.053(4) -0.021(4) -0.008(4) -0.004(5)
C43 0.067(4) 0.103(5) 0.059(4) -0.034(4) -0.011(4) 0.000(4)
C44 0.123(7) 0.104(6) 0.090(6) -0.019(5) -0.064(6) 0.003(5)
O1 0.100(4) 0.129(4) 0.056(3) -0.015(3) -0.003(3) -0.041(3)
O2 0.089(4) 0.100(3) 0.062(3) -0.022(2) 0.000(3) -0.006(3)
O3 0.077(3) 0.055(2) 0.083(3) -0.020(2) -0.026(2) -0.0117(19)
O4 0.084(3) 0.057(2) 0.081(3) -0.023(2) -0.025(2) -0.0112(19)
P1 0.0608(9) 0.0650(10) 0.0567(9) -0.0198(7) -0.0140(7) -0.0136(7)
P2 0.0571(9) 0.0596(9) 0.0569(9) -0.0145(7) -0.0135(7) -0.0105(7)

loop_
_atom_type_symbol
_atom_type_description
_atom_type_scat_dispersion_real
_atom_type_scat_dispersion_imag
_atom_type_scat_source
C C 0.0033 0.0016 'International Tables Vol C Tables 4.2.6.8 and 6.1.1.4'
H H 0.0000 0.0000 'International Tables Vol C Tables 4.2.6.8 and 6.1.1.4'
O O 0.0106 0.0060 'International Tables Vol C Tables 4.2.6.8 and 6.1.1.4'
P P 0.1023 0.0942 'International Tables Vol C Tables 4.2.6.8 and 6.1.1.4'

loop_
_geom_angle_atom_site_label_1
_geom_angle_atom_site_label_2
_geom_angle_atom_site_label_3
_geom_angle
C2 C1 C37 113.2(5)
C2 C1 C3 104.5(5)
C37 C1 C3 117.2(5)
O1 C2 C4 127.9(6)
O1 C2 C1 126.2(6)
C4 C2 C1 105.8(6)
C5 C3 C1 103.9(5)
C5 C4 C8 122.0(6)
C5 C4 C2 109.7(5)
C8 C4 C2 128.3(6)
C4 C5 C6 119.6(6)
C4 C5 C3 111.4(5)
C6 C5 C3 128.9(6)
C5 C6 C7 118.7(7)
C44 C7 C6 121.6(8)
C44 C8 C4 117.3(7)
C14 C9 C10 119.0(6)
C14 C9 P2 124.0(5)
C10 C9 P2 116.9(5)
C11 C10 C9 118.1(8)
C12 C11 C10 122.1(8)
C13 C12 C11 118.8(8)
C12 C13 C14 120.9(9)
C13 C14 C9 121.1(7)
C16 C15 P2 110.4(4)
C18 C16 C15 113.9(5)
C18 C16 C17 104.5(5)
C15 C16 C17 116.4(5)
C20 C17 C16 103.6(5)
O2 C18 C19 127.6(5)
O2 C18 C16 124.2(6)
C19 C18 C16 108.1(5)
C20 C19 C24 120.9(6)
C20 C19 C18 109.7(5)
C24 C19 C18 129.3(6)
C19 C20 C21 119.8(5)
C19 C20 C17 111.2(5)
C21 C20 C17 129.0(6)
C22 C21 C20 118.4(7)
C23 C22 C21 122.7(7)
C22 C23 C24 119.8(7)
C23 C24 C19 118.2(7)
C26 C25 C30 119.1(6)
C26 C25 P2 117.8(5)
C30 C25 P2 123.1(5)
C25 C26 C27 120.8(6)
C28 C27 C26 118.9(7)
C27 C28 C29 121.8(7)
C28 C29 C30 119.6(7)
C25 C30 C29 119.8(6)
C36 C31 C32 119.3(6)
C36 C31 P1 117.3(5)
C32 C31 P1 123.2(4)
C31 C32 C33 119.4(6)
C34 C33 C32 120.9(6)
C33 C34 C35 119.5(7)
C34 C35 C36 120.7(7)
C31 C36 C35 120.2(6)
C1 C37 P1 109.7(4)
C43 C38 C39 118.4(6)
C43 C38 P1 120.3(5)
C39 C38 P1 121.3(5)
C38 C39 C40 121.6(7)
C39 C40 C41 117.6(7)
C42 C41 C40 121.3(7)
C41 C42 C43 119.5(8)
C38 C43 C42 121.6(8)
C7 C44 C8 120.7(7)
O4 P1 C38 111.5(3)
O4 P1 C31 111.7(3)
C38 P1 C31 105.8(3)
O4 P1 C37 112.8(3)
C38 P1 C37 107.4(3)
C31 P1 C37 107.2(3)
O3 P2 C25 111.7(2)
O3 P2 C9 111.9(3)
C25 P2 C9 105.4(2)
O3 P2 C15 112.8(3)
C25 P2 C15 106.2(3)
C9 P2 C15 108.4(3)

loop_
_geom_bond_atom_site_label_1
_geom_bond_atom_site_label_2
_geom_bond_distance
C1 C2 1.521(9)
C1 C37 1.541(8)
C1 C3 1.543(9)
C2 O1 1.199(7)
C2 C4 1.488(9)
C3 C5 1.490(8)
C4 C5 1.379(9)
C4 C8 1.398(9)
C5 C6 1.383(9)
C6 C7 1.387(11)
C7 C44 1.368(12)
C8 C44 1.391(11)
C9 C14 1.383(9)
C9 C10 1.396(9)
C9 P2 1.801(6)
C10 C11 1.395(12)
C11 C12 1.382(13)
C12 C13 1.351(12)
C13 C14 1.381(10)
C15 C16 1.528(8)
C15 P2 1.818(5)
C16 C18 1.515(9)
C16 C17 1.556(8)
C17 C20 1.519(8)
C18 O2 1.233(7)
C18 C19 1.465(8)
C19 C20 1.385(8)
C19 C24 1.396(9)
C20 C21 1.386(9)
C21 C22 1.370(10)
C22 C23 1.358(11)
C23 C24 1.391(11)
C25 C26 1.383(8)
C25 C30 1.388(8)
C25 P2 1.801(6)
C26 C27 1.406(9)
C27 C28 1.355(11)
C28 C29 1.371(11)
C29 C30 1.400(10)
C31 C36 1.375(8)
C31 C32 1.388(8)
C31 P1 1.808(6)
C32 C33 1.400(9)
C33 C34 1.356(10)
C34 C35 1.375(10)
C35 C36 1.387(9)
C37 P1 1.816(6)
C38 C43 1.370(8)
C38 C39 1.387(8)
C38 P1 1.801(6)
C39 C40 1.393(9)
C40 C41 1.401(12)
C41 C42 1.360(12)
C42 C43 1.382(11)
O3 P2 1.485(4)
O4 P1 1.485(4)
